data_4035036
loop_
_publ_author_name
'Golushko, Andrei A.'
'Sandzhieva, Maria A.'
'Ivanov, Alexander Yu'
'Boyarskaya, Irina A.'
'Khoroshilova, Olesya V.'
'Barkov, Alexey Yu'
'Vasilyev, Aleksander V.'

_publ_section_title
;
 Reactions of 3,3,3-Trihalogeno-1-nitropropenes with Arenes in the
 Superacid CF<sub>3</sub>SO<sub>3</sub>H: Synthesis of (
 Z)-3,3,3-Trihalogeno-1,2-diarylpropan-1-one Oximes and Study on the
 Reaction Mechanism.
;
_journal_issue 17
_journal_name_full 'The Journal of organic chemistry'
_journal_page_first 10142
_journal_page_last 10157
_journal_paper_doi 10.1021/acs.joc.8b01406
_journal_volume 83
_journal_year 2018
_chemical_absolute_configuration unk
_chemical_formula_moiety 'C15 H12 F3 N O'
_chemical_formula_sum 'C15 H12 F3 N O'
_chemical_formula_weight 279.26
_space_group_crystal_system monoclinic
_space_group_IT_number 4
_space_group_name_Hall 'P 2yb'
_space_group_name_H-M_alt 'P 1 21 1'
_atom_sites_solution_hydrogens geom
_atom_sites_solution_primary iterative
_audit_creation_date 2018-05-22
_audit_creation_method
;
Olex2 1.2
(compiled 2018.05.18 svn.r3508 for OlexSys, GUI svn.r5497)
;
_cell_angle_alpha 90
_cell_angle_beta 100.168(4)
_cell_angle_gamma 90
_cell_formula_units_Z 2
_cell_length_a 5.01791(18)
_cell_length_b 9.1748(3)
_cell_length_c 14.1441(6)
_cell_measurement_reflns_used 5436
_cell_measurement_temperature 100(2)
_cell_measurement_theta_max 30.8870
_cell_measurement_theta_min 3.6590
_cell_volume 640.94(4)
_computing_cell_refinement
;
CrysAlisPro, Agilent Technologies,
Version 1.171.36.32 (release 02-08-2013 CrysAlis171 .NET)
(compiled Aug  2 2013,16:46:58)
;
_computing_data_collection
;
CrysAlisPro, Agilent Technologies,
Version 1.171.36.32 (release 02-08-2013 CrysAlis171 .NET)
(compiled Aug  2 2013,16:46:58)
;
_computing_data_reduction
;
CrysAlisPro, Agilent Technologies,
Version 1.171.36.32 (release 02-08-2013 CrysAlis171 .NET)
(compiled Aug  2 2013,16:46:58)
;
_computing_molecular_graphics 'Olex2 (Dolomanov et al., 2009)'
_computing_publication_material 'Olex2 (Dolomanov et al., 2009)'
_computing_structure_refinement 'ShelXL (Sheldrick, 2015)'
_computing_structure_solution
;
Superflip (Palatinus & Chapuis, 2007;Palatinus & van der Lee, 2008;
Palatinus et al., 2012)
;
_diffrn_ambient_temperature 100(2)
_diffrn_detector_area_resol_mean 8.1048
_diffrn_measured_fraction_theta_full 0.999
_diffrn_measured_fraction_theta_max 0.999
_diffrn_measurement_details
;
#__ type_ start__ end____ width___ exp.time_
  1 omega  -76.00   49.00   1.0000   33.0000
omega____ theta____ kappa____ phi______ frames
    -      -23.3621    0.0000 -180.0000 125

#__ type_ start__ end____ width___ exp.time_
  2 omega  -99.00  -50.00   1.0000   33.0000
omega____ theta____ kappa____ phi______ frames
    -      -23.3621 -178.0000   90.0000 49

#__ type_ start__ end____ width___ exp.time_
  3 omega  -99.00  -73.00   1.0000   33.0000
omega____ theta____ kappa____ phi______ frames
    -      -23.3621 -178.0000  -90.0000 26

#__ type_ start__ end____ width___ exp.time_
  4 omega   62.00   95.00   1.0000   33.0000
omega____ theta____ kappa____ phi______ frames
    -       24.4558 -151.0000 -151.0000 33

#__ type_ start__ end____ width___ exp.time_
  5 omega  -60.00   38.00   1.0000   33.0000
omega____ theta____ kappa____ phi______ frames
    -      -23.3621   19.0000   60.0000 98

#__ type_ start__ end____ width___ exp.time_
  6 omega  -95.00  -66.00   1.0000   33.0000
omega____ theta____ kappa____ phi______ frames
    -      -23.3621 -178.0000    0.0000 29

#__ type_ start__ end____ width___ exp.time_
  7 omega    5.00   63.00   1.0000   33.0000
omega____ theta____ kappa____ phi______ frames
    -       24.4558  -99.0000  -90.0000 58

#__ type_ start__ end____ width___ exp.time_
  8 omega   38.00   65.00   1.0000   33.0000
omega____ theta____ kappa____ phi______ frames
    -       24.4558  -99.0000   30.0000 27

#__ type_ start__ end____ width___ exp.time_
  9 omega  -24.00    1.00   1.0000   33.0000
omega____ theta____ kappa____ phi______ frames
    -       24.4558  -99.0000   30.0000 25

#__ type_ start__ end____ width___ exp.time_
 10 omega  -23.00    2.00   1.0000   33.0000
omega____ theta____ kappa____ phi______ frames
    -      -23.3621  -38.0000 -120.0000 25

#__ type_ start__ end____ width___ exp.time_
 11 omega   15.00   44.00   1.0000   33.0000
omega____ theta____ kappa____ phi______ frames
    -       24.4558   38.0000  150.0000 29

#__ type_ start__ end____ width___ exp.time_
 12 omega  -45.00   50.00   1.0000   33.0000
omega____ theta____ kappa____ phi______ frames
    -      -23.3621    0.0000  -90.0000 95

#__ type_ start__ end____ width___ exp.time_
 13 omega   -6.00   87.00   1.0000   33.0000
omega____ theta____ kappa____ phi______ frames
    -       24.4558   77.0000 -120.0000 93

#__ type_ start__ end____ width___ exp.time_
 14 omega   -6.00   67.00   1.0000   33.0000
omega____ theta____ kappa____ phi______ frames
    -       24.4558   77.0000    0.0000 73

#__ type_ start__ end____ width___ exp.time_
 15 omega   35.00   77.00   1.0000   33.0000
omega____ theta____ kappa____ phi______ frames
    -       24.4558  178.0000   30.0000 42

#__ type_ start__ end____ width___ exp.time_
 16 omega   -6.00   92.00   1.0000   33.0000
omega____ theta____ kappa____ phi______ frames
    -       24.4558   77.0000  120.0000 98
;
_diffrn_measurement_device_type 'Xcalibur, Eos'
_diffrn_measurement_method '\w scans'
_diffrn_orient_matrix_UB_11 -0.0045571000
_diffrn_orient_matrix_UB_12 0.0595317000
_diffrn_orient_matrix_UB_13 0.0316383000
_diffrn_orient_matrix_UB_21 0.0223648000
_diffrn_orient_matrix_UB_22 -0.0483931000
_diffrn_orient_matrix_UB_23 0.0397248000
_diffrn_orient_matrix_UB_31 0.1418294000
_diffrn_orient_matrix_UB_32 0.0095608000
_diffrn_orient_matrix_UB_33 0.0038623000
_diffrn_radiation_monochromator graphite
_diffrn_radiation_type MoK\a
_diffrn_radiation_wavelength 0.71073
_diffrn_reflns_av_R_equivalents 0.0324
_diffrn_reflns_av_unetI/netI 0.0261
_diffrn_reflns_Laue_measured_fraction_full 0.999
_diffrn_reflns_Laue_measured_fraction_max 0.999
_diffrn_reflns_limit_h_max 6
_diffrn_reflns_limit_h_min -6
_diffrn_reflns_limit_k_max 11
_diffrn_reflns_limit_k_min -11
_diffrn_reflns_limit_l_max 18
_diffrn_reflns_limit_l_min -18
_diffrn_reflns_number 11746
_diffrn_reflns_point_group_measured_fraction_full 1.000
_diffrn_reflns_point_group_measured_fraction_max 1.000
_diffrn_reflns_theta_full 25.242
_diffrn_reflns_theta_max 27.491
_diffrn_reflns_theta_min 2.659
_diffrn_source 'Enhance (Mo) X-ray Source'
_exptl_absorpt_coefficient_mu 0.121
_exptl_absorpt_correction_T_max 1.00000
_exptl_absorpt_correction_T_min 0.83765
_exptl_absorpt_correction_type multi-scan
_exptl_absorpt_process_details
;
CrysAlisPro, Agilent Technologies,
Version 1.171.36.32 (release 02-08-2013 CrysAlis171 .NET)
(compiled Aug  2 2013,16:46:58)
Empirical absorption correction using spherical harmonics,
 implemented in SCALE3 ABSPACK scaling algorithm.
;
_exptl_crystal_colour 'clear colourless'
_exptl_crystal_colour_lustre clear
_exptl_crystal_colour_primary colourless
_exptl_crystal_density_diffrn 1.447
_exptl_crystal_description prism
_exptl_crystal_F_000 288
_exptl_crystal_size_max 0.33
_exptl_crystal_size_mid 0.25
_exptl_crystal_size_min 0.15
_refine_diff_density_max 0.218
_refine_diff_density_min -0.212
_refine_diff_density_rms 0.038
_refine_ls_abs_structure_details
;
 Flack x determined using 1251 quotients [(I+)-(I-)]/[(I+)+(I-)]
 (Parsons, Flack and Wagner, Acta Cryst. B69 (2013) 249-259).
;
_refine_ls_abs_structure_Flack 0.0(3)
_refine_ls_extinction_method none
_refine_ls_goodness_of_fit_ref 1.038
_refine_ls_hydrogen_treatment constr
_refine_ls_matrix_type full
_refine_ls_number_parameters 181
_refine_ls_number_reflns 2952
_refine_ls_number_restraints 1
_refine_ls_restrained_S_all 1.038
_refine_ls_R_factor_all 0.0320
_refine_ls_R_factor_gt 0.0304
_refine_ls_shift/su_max 0.000
_refine_ls_shift/su_mean 0.000
_refine_ls_structure_factor_coef Fsqd
_refine_ls_weighting_details 'w=1/[\s^2^(Fo^2^)+(0.0342P)^2^+0.1358P] where P=(Fo^2^+2Fc^2^)/3'
_refine_ls_weighting_scheme calc
_refine_ls_wR_factor_gt 0.0722
_refine_ls_wR_factor_ref 0.0731
_reflns_Friedel_coverage 0.880
_reflns_Friedel_fraction_full 1.000
_reflns_Friedel_fraction_max 1.000
_reflns_number_gt 2845
_reflns_number_total 2952
_reflns_threshold_expression 'I > 2\s(I)'
_cod_data_source_file jo8b01406_si_012.cif
_cod_data_source_block 7072-9479_vasilev184_2
_cod_database_code 4035036
_shelx_shelxl_version_number 2014/7
_chemical_oxdiff_formula 'F3 C15 O N'
_shelx_space_group_comment
;
The symmetry employed for this shelxl refinement is uniquely defined
by the following loop, which should always be used as a source of
symmetry information in preference to the above space-group names.
They are only intended as comments.
;
_reflns_odcompleteness_completeness 99.89
_reflns_odcompleteness_iscentric 1
_reflns_odcompleteness_theta 28.98
_olex2_refinement_description
;
1. Fixed Uiso
 At 1.2 times of:
  All C(H) groups, All N(H) groups
2.a Ternary CH refined with riding coordinates:
 C2(H2)
2.b Aromatic/amide H refined with riding coordinates:
 N1(H1), C6(H6), C7(H7), C10(H10), C9(H9), C8(H8), C16(H16), C12(H12),
 C15(H15), C13(H13), C14(H14)
;
_olex2_submission_special_instructions 'No special instructions were received'

loop_
_space_group_symop_operation_xyz
'x, y, z'
'-x, y+1/2, -z'

loop_
_atom_site_label
_atom_site_type_symbol
_atom_site_fract_x
_atom_site_fract_y
_atom_site_fract_z
_atom_site_U_iso_or_equiv
_atom_site_adp_type
_atom_site_occupancy
_atom_site_site_symmetry_order
_atom_site_calc_flag
_atom_site_refinement_flags_posn
F3 F -0.7914(2) -0.34922(15) -0.24646(9) 0.0254(3) Uani 1 1 d .
F1 F -0.3835(3) -0.34369(15) -0.16625(9) 0.0271(3) Uani 1 1 d .
F2 F -0.4804(3) -0.23149(14) -0.30209(10) 0.0269(3) Uani 1 1 d .
O1 O -0.0330(3) -0.65609(15) -0.21010(10) 0.0188(3) Uani 1 1 d .
N1 N -0.4864(3) -0.61580(17) -0.24735(12) 0.0152(3) Uani 1 1 d .
H1 H -0.6492 -0.6446 -0.2406 0.018 Uiso 1 1 calc R
C1 C -0.2654(4) -0.6896(2) -0.20188(13) 0.0132(4) Uani 1 1 d .
C3 C -0.5287(4) -0.3530(2) -0.25498(14) 0.0184(4) Uani 1 1 d .
C4 C -0.3230(4) -0.81507(19) -0.14073(13) 0.0143(4) Uani 1 1 d .
C2 C -0.4564(4) -0.4901(2) -0.30686(14) 0.0155(4) Uani 1 1 d .
H2 H -0.2604 -0.4828 -0.3117 0.019 Uiso 1 1 calc R
C11 C -0.6154(4) -0.5004(2) -0.40869(13) 0.0161(4) Uani 1 1 d .
C6 C -0.5497(4) -0.9040(2) -0.16634(15) 0.0175(4) Uani 1 1 d .
H6 H -0.6739 -0.8857 -0.2240 0.021 Uiso 1 1 calc R
C7 C -0.5936(4) -1.0200(2) -0.10703(16) 0.0215(4) Uani 1 1 d .
H7 H -0.7452 -1.0823 -0.1250 0.026 Uiso 1 1 calc R
C10 C -0.1411(4) -0.8414(2) -0.05525(14) 0.0179(4) Uani 1 1 d .
H10 H 0.0153 -0.7822 -0.0382 0.021 Uiso 1 1 calc R
C9 C -0.1908(4) -0.9551(2) 0.00464(15) 0.0226(4) Uani 1 1 d .
H9 H -0.0712 -0.9717 0.0636 0.027 Uiso 1 1 calc R
C8 C -0.4152(4) -1.0437(2) -0.02198(16) 0.0226(4) Uani 1 1 d .
H8 H -0.4469 -1.1218 0.0187 0.027 Uiso 1 1 calc R
C16 C -0.8383(4) -0.5915(2) -0.43269(15) 0.0207(4) Uani 1 1 d .
H16 H -0.8976 -0.6487 -0.3844 0.025 Uiso 1 1 calc R
C12 C -0.5308(5) -0.4165(3) -0.48060(16) 0.0241(5) Uani 1 1 d .
H12 H -0.3787 -0.3538 -0.4651 0.029 Uiso 1 1 calc R
C15 C -0.9756(5) -0.5993(3) -0.52740(16) 0.0261(5) Uani 1 1 d .
H15 H -1.1282 -0.6615 -0.5433 0.031 Uiso 1 1 calc R
C13 C -0.6692(5) -0.4248(3) -0.57478(17) 0.0295(5) Uani 1 1 d .
H13 H -0.6120 -0.3671 -0.6233 0.035 Uiso 1 1 calc R
C14 C -0.8899(5) -0.5166(3) -0.59824(16) 0.0296(5) Uani 1 1 d .
H14 H -0.9823 -0.5229 -0.6628 0.035 Uiso 1 1 calc R

loop_
_atom_site_aniso_label
_atom_site_aniso_U_11
_atom_site_aniso_U_22
_atom_site_aniso_U_33
_atom_site_aniso_U_23
_atom_site_aniso_U_13
_atom_site_aniso_U_12
F3 0.0230(6) 0.0199(6) 0.0346(7) -0.0037(6) 0.0084(5) 0.0020(5)
F1 0.0358(7) 0.0207(6) 0.0214(6) -0.0024(5) -0.0039(5) 0.0007(6)
F2 0.0388(7) 0.0120(6) 0.0298(7) 0.0044(5) 0.0058(6) -0.0035(5)
O1 0.0141(6) 0.0186(7) 0.0240(7) 0.0038(6) 0.0045(5) 0.0009(6)
N1 0.0140(7) 0.0127(8) 0.0197(8) 0.0040(6) 0.0048(6) -0.0004(6)
C1 0.0154(9) 0.0118(9) 0.0122(8) -0.0025(7) 0.0021(7) -0.0004(7)
C3 0.0202(9) 0.0137(9) 0.0204(10) 0.0019(8) 0.0014(7) -0.0021(8)
C4 0.0170(9) 0.0107(9) 0.0166(9) -0.0006(7) 0.0070(7) 0.0021(7)
C2 0.0152(9) 0.0121(9) 0.0194(9) 0.0042(8) 0.0040(7) -0.0002(7)
C11 0.0183(9) 0.0140(9) 0.0166(9) 0.0022(8) 0.0049(7) 0.0058(7)
C6 0.0179(10) 0.0126(9) 0.0220(10) -0.0003(8) 0.0036(8) 0.0013(7)
C7 0.0214(10) 0.0123(9) 0.0329(11) 0.0008(8) 0.0106(8) -0.0017(8)
C10 0.0178(9) 0.0157(9) 0.0200(9) 0.0006(8) 0.0031(7) 0.0006(8)
C9 0.0274(11) 0.0209(10) 0.0194(10) 0.0070(8) 0.0040(8) 0.0061(8)
C8 0.0285(11) 0.0139(10) 0.0286(11) 0.0081(8) 0.0138(9) 0.0041(8)
C16 0.0223(10) 0.0197(10) 0.0202(10) -0.0006(9) 0.0038(8) 0.0017(8)
C12 0.0269(11) 0.0214(10) 0.0253(11) 0.0049(9) 0.0080(9) 0.0022(9)
C15 0.0248(11) 0.0260(11) 0.0254(11) -0.0047(10) -0.0015(9) 0.0045(9)
C13 0.0387(13) 0.0298(12) 0.0216(11) 0.0090(10) 0.0096(9) 0.0105(11)
C14 0.0364(12) 0.0331(13) 0.0172(10) -0.0018(9) -0.0009(8) 0.0165(10)

loop_
_atom_type_symbol
_atom_type_description
_atom_type_scat_dispersion_real
_atom_type_scat_dispersion_imag
_atom_type_scat_source
C C 0.0033 0.0016 'International Tables Vol C Tables 4.2.6.8 and 6.1.1.4'
H H 0.0000 0.0000 'International Tables Vol C Tables 4.2.6.8 and 6.1.1.4'
F F 0.0171 0.0103 'International Tables Vol C Tables 4.2.6.8 and 6.1.1.4'
N N 0.0061 0.0033 'International Tables Vol C Tables 4.2.6.8 and 6.1.1.4'
O O 0.0106 0.0060 'International Tables Vol C Tables 4.2.6.8 and 6.1.1.4'

loop_
_geom_angle_atom_site_label_1
_geom_angle_atom_site_label_2
_geom_angle_atom_site_label_3
_geom_angle
C1 N1 C2 120.70(16)
O1 C1 N1 122.54(17)
O1 C1 C4 121.92(17)
N1 C1 C4 115.55(16)
F3 C3 C2 112.50(16)
F1 C3 F3 107.13(15)
F1 C3 F2 107.24(16)
F1 C3 C2 111.45(16)
F2 C3 F3 106.79(16)
F2 C3 C2 111.43(15)
C6 C4 C1 122.07(17)
C6 C4 C10 120.02(17)
C10 C4 C1 117.91(17)
N1 C2 C3 108.49(15)
N1 C2 C11 114.17(17)
C11 C2 C3 112.04(16)
C16 C11 C2 122.24(17)
C16 C11 C12 119.17(19)
C12 C11 C2 118.58(18)
C4 C6 C7 119.85(18)
C8 C7 C6 119.70(19)
C9 C10 C4 119.63(18)
C8 C9 C10 119.86(19)
C7 C8 C9 120.91(19)
C11 C16 C15 120.3(2)
C13 C12 C11 120.1(2)
C14 C15 C16 120.2(2)
C14 C13 C12 120.4(2)
C13 C14 C15 119.8(2)

loop_
_geom_bond_atom_site_label_1
_geom_bond_atom_site_label_2
_geom_bond_distance
F3 C3 1.345(2)
F1 C3 1.338(2)
F2 C3 1.343(2)
O1 C1 1.231(2)
N1 C1 1.360(2)
N1 C2 1.451(2)
C1 C4 1.498(3)
C3 C2 1.532(3)
C4 C6 1.395(3)
C4 C10 1.401(3)
C2 C11 1.521(3)
C11 C16 1.390(3)
C11 C12 1.400(3)
C6 C7 1.397(3)
C7 C8 1.384(3)
C10 C9 1.393(3)
C9 C8 1.386(3)
C16 C15 1.396(3)
C12 C13 1.391(3)
C15 C14 1.384(3)
C13 C14 1.384(4)
